data_4513335
loop_
_publ_author_name
'Fernandes, Jos\'e A.'
'Sardo, Mariana'
'Mafra, Lu\'is'
'Choquesillo-Lazarte, Duane'
'Masciocchi, Norberto'

_publ_section_title
;
 X-ray and NMR Crystallography Studies of Novel Theophylline Cocrystals
 Prepared by Liquid Assisted Grinding
;
_journal_issue 8
_journal_name_full 'Crystal Growth &amp; Design'
_journal_page_first 3674
_journal_paper_doi 10.1021/acs.cgd.5b00279
_journal_volume 15
_journal_year 2015
_chemical_formula_moiety '2(C7 H8 N4 O2),  C7 H7 N O3'
_chemical_formula_sum 'C21 H23 N9 O7'
_chemical_formula_weight 513.48
_space_group_crystal_system monoclinic
_space_group_IT_number 14
_space_group_name_Hall '-P 2yn'
_space_group_name_H-M_alt 'P 1 21/n 1'
_symmetry_space_group_name_Hall '-P 2yn'
_symmetry_space_group_name_H-M 'P 1 21/n 1'
_atom_sites_solution_hydrogens mixed
_audit_creation_method SHELXL-2014/7
_cell_angle_alpha 90
_cell_angle_beta 99.758(3)
_cell_angle_gamma 90
_cell_formula_units_Z 4
_cell_length_a 10.4505(5)
_cell_length_b 12.4248(5)
_cell_length_c 17.9950(8)
_cell_measurement_reflns_used 3206
_cell_measurement_temperature 100(2)
_cell_measurement_theta_max 71.59
_cell_measurement_theta_min 4.34
_cell_volume 2302.76(18)
_computing_cell_refinement 'Bruker SAINT'
_computing_data_collection 'Bruker APEX2'
_computing_data_reduction 'Bruker SAINT'
_computing_molecular_graphics 'Bruker SHELXTL'
_computing_publication_material 'Bruker SHELXTL'
_computing_structure_refinement 'SHELXL-2014/7 (Sheldrick, 2014)'
_computing_structure_solution 'SHELXS-97 (Sheldrick 2008)'
_diffrn_ambient_temperature 100(2)
_diffrn_measured_fraction_theta_full 0.993
_diffrn_measured_fraction_theta_max 0.966
_diffrn_measurement_device_type 'Bruker D8 Venture'
_diffrn_measurement_method '\f and \w scans'
_diffrn_radiation_source 'high brilliance microfocus sealed tube'
_diffrn_radiation_type CuK\a
_diffrn_radiation_wavelength 1.54178
_diffrn_reflns_av_R_equivalents 0.0372
_diffrn_reflns_av_unetI/netI 0.0294
_diffrn_reflns_laue_measured_fraction_full 0.993
_diffrn_reflns_laue_measured_fraction_max 0.966
_diffrn_reflns_limit_h_max 6
_diffrn_reflns_limit_h_min -12
_diffrn_reflns_limit_k_max 15
_diffrn_reflns_limit_k_min -13
_diffrn_reflns_limit_l_max 22
_diffrn_reflns_limit_l_min -18
_diffrn_reflns_number 17152
_diffrn_reflns_point_group_measured_fraction_full 0.993
_diffrn_reflns_point_group_measured_fraction_max 0.966
_diffrn_reflns_theta_full 66.500
_diffrn_reflns_theta_max 71.594
_diffrn_reflns_theta_min 4.345
_exptl_absorpt_coefficient_mu 0.971
_exptl_absorpt_correction_T_max 0.9622
_exptl_absorpt_correction_T_min 0.9092
_exptl_absorpt_correction_type multi-scan
_exptl_absorpt_process_details 'Bruker, SADABS, 2012/1'
_exptl_crystal_colour colourless
_exptl_crystal_density_diffrn 1.481
_exptl_crystal_density_method 'not measured'
_exptl_crystal_description plate
_exptl_crystal_F_000 1072
_exptl_crystal_size_max 0.100
_exptl_crystal_size_mid 0.100
_exptl_crystal_size_min 0.040
_refine_diff_density_max 0.307
_refine_diff_density_min -0.172
_refine_diff_density_rms 0.059
_refine_ls_extinction_method none
_refine_ls_goodness_of_fit_ref 1.034
_refine_ls_hydrogen_treatment mixed
_refine_ls_matrix_type full
_refine_ls_number_parameters 356
_refine_ls_number_reflns 4341
_refine_ls_number_restraints 6
_refine_ls_restrained_S_all 1.034
_refine_ls_R_factor_all 0.0625
_refine_ls_R_factor_gt 0.0461
_refine_ls_shift/su_max 0.000
_refine_ls_shift/su_mean 0.000
_refine_ls_structure_factor_coef Fsqd
_refine_ls_weighting_details 'w=1/[\s^2^(Fo^2^)+(0.0618P)^2^+0.7781P] where P=(Fo^2^+2Fc^2^)/3'
_refine_ls_weighting_scheme calc
_refine_ls_wR_factor_gt 0.1141
_refine_ls_wR_factor_ref 0.1244
_reflns_Friedel_coverage 0.000
_reflns_number_gt 3368
_reflns_number_total 4341
_reflns_threshold_expression 'I > 2\s(I)'
_cod_data_source_file cg5b00279_si_002.cif
_cod_data_source_block 1
_cod_depositor_comments 'Adding full bibliography for 4513334--4513335.cif.'
_cod_database_code 4513335
_shelx_shelxl_version_number 2014/7
_shelx_space_group_comment
;
The symmetry employed for this shelxl refinement is uniquely defined
by the following loop, which should always be used as a source of
symmetry information in preference to the above space-group names.
They are only intended as comments.
;
_shelx_estimated_absorpt_t_min 0.909
_shelx_estimated_absorpt_t_max 0.962

loop_
_space_group_symop_operation_xyz
'x, y, z'
'-x+1/2, y+1/2, -z+1/2'
'-x, -y, -z'
'x-1/2, -y-1/2, z-1/2'

loop_
_atom_site_label
_atom_site_type_symbol
_atom_site_fract_x
_atom_site_fract_y
_atom_site_fract_z
_atom_site_U_iso_or_equiv
_atom_site_adp_type
_atom_site_occupancy
_atom_site_site_symmetry_order
_atom_site_calc_flag
_atom_site_refinement_flags_posn
_atom_site_refinement_flags_adp
C1 C 0.76861(17) 1.30979(13) 0.62311(10) 0.0282(4) Uani 1 1 d . .
C2 C 0.80953(18) 1.26501(14) 0.69493(10) 0.0307(4) Uani 1 1 d . .
C3 C 0.84266(19) 1.15749(15) 0.70352(10) 0.0334(4) Uani 1 1 d . .
H3 H 0.8734 1.1295 0.7524 0.040 Uiso 1 1 calc R U
C4 C 0.83130(18) 1.08989(14) 0.64098(11) 0.0323(4) Uani 1 1 d . .
C5 C 0.79021(19) 1.13366(15) 0.56892(11) 0.0352(4) Uani 1 1 d . .
H5 H 0.7829 1.0888 0.5257 0.042 Uiso 1 1 calc R U
C6 C 0.76053(18) 1.24115(14) 0.56086(11) 0.0327(4) Uani 1 1 d . .
H6 H 0.7338 1.2697 0.5117 0.039 Uiso 1 1 calc R U
C7 C 0.73281(18) 1.42339(14) 0.61539(10) 0.0314(4) Uani 1 1 d . .
N4 N 0.8561(2) 0.98233(13) 0.64929(11) 0.0459(5) Uani 1 1 d D .
H4X H 0.861(3) 0.9464(19) 0.6075(9) 0.069 Uiso 1 1 d D U
H4Y H 0.894(2) 0.959(2) 0.6940(8) 0.069 Uiso 1 1 d D U
O2 O 0.81948(17) 1.32478(12) 0.75874(8) 0.0478(4) Uani 1 1 d D .
H2Z H 0.789(3) 1.3867(12) 0.7431(14) 0.072 Uiso 1 1 d D U
O7 O 0.70485(17) 1.45726(11) 0.54523(8) 0.0479(4) Uani 1 1 d D .
H7Z H 0.684(3) 1.5229(10) 0.5403(15) 0.072 Uiso 1 1 d D U
O8 O 0.72738(14) 1.48307(10) 0.66916(8) 0.0405(3) Uani 1 1 d . .
C11 C 1.0348(2) 0.38244(16) 0.24465(11) 0.0390(5) Uani 1 1 d . .
H11A H 1.0592 0.4561 0.2335 0.058 Uiso 1 1 calc R U
H11B H 1.1095 0.3460 0.2744 0.058 Uiso 1 1 calc R U
H11C H 0.9630 0.3844 0.2733 0.058 Uiso 1 1 calc R U
C12 C 0.96836(17) 0.21419(14) 0.18179(10) 0.0292(4) Uani 1 1 d . .
C13 C 0.8999(2) 0.04065(14) 0.12286(11) 0.0353(4) Uani 1 1 d . .
H13A H 0.8117 0.0253 0.0967 0.053 Uiso 1 1 calc R U
H13B H 0.9075 0.0205 0.1761 0.053 Uiso 1 1 calc R U
H13C H 0.9624 -0.0009 0.0996 0.053 Uiso 1 1 calc R U
C14 C 0.91496(17) 0.20704(14) 0.04854(10) 0.0270(4) Uani 1 1 d . .
C15 C 0.94303(17) 0.31407(13) 0.04270(10) 0.0284(4) Uani 1 1 d . .
C16 C 0.98429(17) 0.38067(14) 0.10613(10) 0.0291(4) Uani 1 1 d . .
C18 C 0.8801(2) 0.24367(15) -0.06788(11) 0.0385(5) Uani 1 1 d . .
H18 H 0.8573 0.2370 -0.1211 0.046 Uiso 1 1 calc R U
N11 N 0.99387(15) 0.32376(11) 0.17375(8) 0.0291(3) Uani 1 1 d . .
N13 N 0.92697(15) 0.15601(11) 0.11711(8) 0.0284(3) Uani 1 1 d . .
N17 N 0.92047(17) 0.33587(12) -0.03311(9) 0.0360(4) Uani 1 1 d D .
H17X H 0.933(2) 0.3975(12) -0.0558(12) 0.054 Uiso 1 1 d D U
N19 N 0.87511(16) 0.16234(12) -0.02038(8) 0.0330(4) Uani 1 1 d . .
O12 O 0.98154(14) 0.17295(10) 0.24431(7) 0.0396(3) Uani 1 1 d . .
O16 O 1.00683(14) 0.47804(10) 0.10516(8) 0.0398(3) Uani 1 1 d . .
C21 C 0.8475(2) 0.62985(18) 0.25256(12) 0.0494(6) Uani 1 1 d . .
H21A H 0.7744 0.6640 0.2197 0.074 Uiso 1 1 calc R U
H21B H 0.8277 0.5538 0.2594 0.074 Uiso 1 1 calc R U
H21C H 0.9257 0.6356 0.2294 0.074 Uiso 1 1 calc R U
C22 C 0.84215(18) 0.79521(16) 0.32434(11) 0.0346(4) Uani 1 1 d . .
C23 C 0.8402(2) 0.96450(15) 0.39378(12) 0.0418(5) Uani 1 1 d . .
H23A H 0.8581 0.9960 0.3467 0.063 Uiso 1 1 calc R U
H23B H 0.8992 0.9957 0.4365 0.063 Uiso 1 1 calc R U
H23C H 0.7502 0.9799 0.3991 0.063 Uiso 1 1 calc R U
C24 C 0.90358(18) 0.79188(14) 0.45752(11) 0.0319(4) Uani 1 1 d . .
C25 C 0.93148(18) 0.68437(14) 0.45698(11) 0.0317(4) Uani 1 1 d . .
C26 C 0.91934(18) 0.62351(15) 0.38983(11) 0.0318(4) Uani 1 1 d . .
C28 C 0.9709(2) 0.74877(15) 0.57062(12) 0.0421(5) Uani 1 1 d . .
H28 H 0.9962 0.7527 0.6238 0.050 Uiso 1 1 calc R U
N21 N 0.86982(15) 0.68404(13) 0.32612(9) 0.0348(4) Uani 1 1 d . .
N23 N 0.85980(15) 0.84757(12) 0.39244(9) 0.0339(4) Uani 1 1 d . .
N27 N 0.97585(17) 0.65763(13) 0.53124(9) 0.0374(4) Uani 1 1 d D .
H27X H 1.001(2) 0.5948(12) 0.5522(12) 0.056 Uiso 1 1 d D U
N29 N 0.92708(18) 0.83316(13) 0.52818(9) 0.0407(4) Uani 1 1 d . .
O22 O 0.80382(15) 0.84159(12) 0.26523(8) 0.0479(4) Uani 1 1 d . .
O26 O 0.94592(14) 0.52720(10) 0.38450(8) 0.0415(4) Uani 1 1 d . .

loop_
_atom_site_aniso_label
_atom_site_aniso_U_11
_atom_site_aniso_U_22
_atom_site_aniso_U_33
_atom_site_aniso_U_23
_atom_site_aniso_U_13
_atom_site_aniso_U_12
C1 0.0273(9) 0.0226(8) 0.0351(10) 0.0008(7) 0.0067(7) -0.0001(7)
C2 0.0299(10) 0.0293(9) 0.0336(10) -0.0020(7) 0.0075(8) 0.0017(7)
C3 0.0360(10) 0.0307(9) 0.0339(10) 0.0068(8) 0.0074(8) 0.0056(8)
C4 0.0298(10) 0.0246(9) 0.0445(11) 0.0049(8) 0.0125(8) 0.0042(7)
C5 0.0423(11) 0.0288(9) 0.0364(10) -0.0058(8) 0.0116(8) 0.0027(8)
C6 0.0345(10) 0.0311(9) 0.0324(9) 0.0050(8) 0.0055(8) 0.0037(8)
C7 0.0314(10) 0.0269(9) 0.0346(10) 0.0001(8) 0.0019(8) 0.0006(7)
N4 0.0629(12) 0.0254(8) 0.0510(11) 0.0061(8) 0.0147(10) 0.0138(8)
O2 0.0706(11) 0.0364(8) 0.0339(8) -0.0027(6) 0.0015(7) 0.0119(7)
O7 0.0760(11) 0.0275(7) 0.0383(8) 0.0060(6) 0.0044(7) 0.0132(7)
O8 0.0514(9) 0.0266(7) 0.0409(8) -0.0055(6) 0.0004(6) 0.0054(6)
C11 0.0470(12) 0.0308(10) 0.0376(11) -0.0103(8) 0.0029(9) -0.0017(9)
C12 0.0302(10) 0.0252(9) 0.0323(10) -0.0025(7) 0.0049(7) 0.0027(7)
C13 0.0441(11) 0.0217(9) 0.0390(10) 0.0012(8) 0.0040(9) -0.0036(8)
C14 0.0255(9) 0.0229(8) 0.0321(9) -0.0001(7) 0.0038(7) -0.0004(7)
C15 0.0302(9) 0.0224(8) 0.0324(9) 0.0009(7) 0.0051(7) -0.0007(7)
C16 0.0263(9) 0.0233(8) 0.0382(10) -0.0025(7) 0.0074(8) -0.0001(7)
C18 0.0507(12) 0.0328(10) 0.0308(10) -0.0026(8) 0.0033(9) -0.0050(9)
N11 0.0317(8) 0.0233(7) 0.0318(8) -0.0055(6) 0.0039(6) -0.0001(6)
N13 0.0336(8) 0.0197(7) 0.0313(8) -0.0011(6) 0.0032(6) -0.0028(6)
N17 0.0473(10) 0.0255(8) 0.0346(9) 0.0029(6) 0.0058(7) -0.0024(7)
N19 0.0415(9) 0.0256(7) 0.0308(8) -0.0023(6) 0.0026(7) -0.0031(7)
O12 0.0539(9) 0.0320(7) 0.0314(7) 0.0015(6) 0.0032(6) 0.0041(6)
O16 0.0515(9) 0.0205(6) 0.0480(8) -0.0036(6) 0.0105(7) -0.0060(6)
C21 0.0585(14) 0.0468(13) 0.0402(12) -0.0118(10) 0.0000(10) 0.0101(11)
C22 0.0296(10) 0.0344(10) 0.0392(11) -0.0014(8) 0.0041(8) 0.0023(8)
C23 0.0465(12) 0.0260(10) 0.0515(12) -0.0007(9) 0.0044(10) 0.0008(9)
C24 0.0309(10) 0.0269(9) 0.0382(10) -0.0036(8) 0.0069(8) 0.0004(7)
C25 0.0294(10) 0.0272(9) 0.0386(10) -0.0034(8) 0.0056(8) 0.0016(7)
C26 0.0263(9) 0.0289(9) 0.0402(10) -0.0036(8) 0.0051(8) 0.0020(7)
C28 0.0574(13) 0.0325(10) 0.0353(10) -0.0054(8) 0.0047(9) 0.0036(9)
N21 0.0338(9) 0.0329(8) 0.0372(9) -0.0058(7) 0.0044(7) 0.0027(7)
N23 0.0340(9) 0.0262(8) 0.0410(9) -0.0017(7) 0.0054(7) 0.0026(6)
N27 0.0465(10) 0.0268(8) 0.0378(9) -0.0025(7) 0.0041(7) 0.0032(7)
N29 0.0519(11) 0.0296(8) 0.0402(9) -0.0059(7) 0.0068(8) 0.0017(7)
O22 0.0549(10) 0.0436(8) 0.0423(8) 0.0022(7) -0.0001(7) 0.0069(7)
O26 0.0497(9) 0.0282(7) 0.0449(8) -0.0074(6) 0.0034(6) 0.0079(6)

loop_
_atom_type_symbol
_atom_type_description
_atom_type_scat_dispersion_real
_atom_type_scat_dispersion_imag
_atom_type_scat_source
C C 0.0181 0.0091 'International Tables Vol C Tables 4.2.6.8 and 6.1.1.4'
H H 0.0000 0.0000 'International Tables Vol C Tables 4.2.6.8 and 6.1.1.4'
N N 0.0311 0.0180 'International Tables Vol C Tables 4.2.6.8 and 6.1.1.4'
O O 0.0492 0.0322 'International Tables Vol C Tables 4.2.6.8 and 6.1.1.4'

loop_
_geom_angle_atom_site_label_1
_geom_angle_atom_site_label_2
_geom_angle_atom_site_label_3
_geom_angle
C6 C1 C2 117.56(16)
C6 C1 C7 122.22(16)
C2 C1 C7 120.20(16)
O2 C2 C3 116.92(16)
O2 C2 C1 121.96(16)
C3 C2 C1 121.12(17)
C2 C3 C4 120.47(17)
C2 C3 H3 119.8
C4 C3 H3 119.8
N4 C4 C3 120.88(18)
N4 C4 C5 120.20(18)
C3 C4 C5 118.89(16)
C6 C5 C4 120.16(17)
C6 C5 H5 119.9
C4 C5 H5 119.9
C5 C6 C1 121.76(17)
C5 C6 H6 119.1
C1 C6 H6 119.1
O8 C7 O7 122.04(17)
O8 C7 C1 123.63(17)
O7 C7 C1 114.32(16)
C4 N4 H4X 116.0(18)
C4 N4 H4Y 117.8(18)
H4X N4 H4Y 122(2)
C2 O2 H2Z 104.0(18)
C7 O7 H7Z 114.9(19)
N11 C11 H11A 109.5
N11 C11 H11B 109.5
H11A C11 H11B 109.5
N11 C11 H11C 109.5
H11A C11 H11C 109.5
H11B C11 H11C 109.5
O12 C12 N13 121.89(16)
O12 C12 N11 120.60(16)
N13 C12 N11 117.50(15)
N13 C13 H13A 109.5
N13 C13 H13B 109.5
H13A C13 H13B 109.5
N13 C13 H13C 109.5
H13A C13 H13C 109.5
H13B C13 H13C 109.5
N19 C14 C15 111.31(15)
N19 C14 N13 126.76(15)
C15 C14 N13 121.92(16)
C14 C15 N17 105.37(15)
C14 C15 C16 123.04(16)
N17 C15 C16 131.58(16)
O16 C16 N11 121.56(16)
O16 C16 C15 126.48(17)
N11 C16 C15 111.93(14)
N19 C18 N17 113.16(17)
N19 C18 H18 123.4
N17 C18 H18 123.4
C16 N11 C12 126.58(15)
C16 N11 C11 118.23(14)
C12 N11 C11 115.19(15)
C14 N13 C12 119.01(14)
C14 N13 C13 121.63(15)
C12 N13 C13 119.35(15)
C18 N17 C15 106.46(15)
C18 N17 H17X 125.7(15)
C15 N17 H17X 127.8(15)
C18 N19 C14 103.70(15)
N21 C21 H21A 109.5
N21 C21 H21B 109.5
H21A C21 H21B 109.5
N21 C21 H21C 109.5
H21A C21 H21C 109.5
H21B C21 H21C 109.5
O22 C22 N23 122.07(18)
O22 C22 N21 121.31(17)
N23 C22 N21 116.62(16)
N23 C23 H23A 109.5
N23 C23 H23B 109.5
H23A C23 H23B 109.5
N23 C23 H23C 109.5
H23A C23 H23C 109.5
H23B C23 H23C 109.5
N29 C24 C25 111.82(17)
N29 C24 N23 126.32(16)
C25 C24 N23 121.85(17)
C24 C25 N27 105.40(16)
C24 C25 C26 122.72(18)
N27 C25 C26 131.80(17)
O26 C26 N21 121.00(17)
O26 C26 C25 126.58(18)
N21 C26 C25 112.42(16)
N29 C28 N27 113.70(18)
N29 C28 H28 123.1
N27 C28 H28 123.1
C26 N21 C22 126.34(15)
C26 N21 C21 118.28(16)
C22 N21 C21 115.35(16)
C24 N23 C22 119.92(15)
C24 N23 C23 120.86(16)
C22 N23 C23 119.07(16)
C28 N27 C25 105.77(16)
C28 N27 H27X 123.6(16)
C25 N27 H27X 130.6(16)
C28 N29 C24 103.31(16)

loop_
_geom_bond_atom_site_label_1
_geom_bond_atom_site_label_2
_geom_bond_distance
C1 C6 1.399(3)
C1 C2 1.405(3)
C1 C7 1.461(2)
C2 O2 1.357(2)
C2 C3 1.382(3)
C3 C4 1.393(3)
C3 H3 0.9500
C4 N4 1.365(2)
C4 C5 1.405(3)
C5 C6 1.373(3)
C5 H5 0.9500
C6 H6 0.9500
C7 O8 1.228(2)
C7 O7 1.316(2)
N4 H4X 0.883(10)
N4 H4Y 0.883(10)
O2 H2Z 0.862(10)
O7 H7Z 0.845(10)
C11 N11 1.469(2)
C11 H11A 0.9800
C11 H11B 0.9800
C11 H11C 0.9800
C12 O12 1.223(2)
C12 N13 1.376(2)
C12 N11 1.399(2)
C13 N13 1.468(2)
C13 H13A 0.9800
C13 H13B 0.9800
C13 H13C 0.9800
C14 N19 1.358(2)
C14 C15 1.370(2)
C14 N13 1.374(2)
C15 N17 1.371(2)
C15 C16 1.417(2)
C16 O16 1.233(2)
C16 N11 1.396(2)
C18 N19 1.330(2)
C18 N17 1.339(2)
C18 H18 0.9500
N17 H17X 0.888(10)
C21 N21 1.468(2)
C21 H21A 0.9800
C21 H21B 0.9800
C21 H21C 0.9800
C22 O22 1.216(2)
C22 N23 1.372(2)
C22 N21 1.410(2)
C23 N23 1.468(2)
C23 H23A 0.9800
C23 H23B 0.9800
C23 H23C 0.9800
C24 N29 1.354(2)
C24 C25 1.368(3)
C24 N23 1.370(2)
C25 N27 1.379(2)
C25 C26 1.413(3)
C26 O26 1.236(2)
C26 N21 1.395(2)
C28 N29 1.332(3)
C28 N27 1.342(2)
C28 H28 0.9500
N27 H27X 0.887(10)

loop_
_geom_hbond_atom_site_label_D
_geom_hbond_atom_site_label_H
_geom_hbond_atom_site_label_A
_geom_hbond_distance_DH
_geom_hbond_distance_HA
_geom_hbond_distance_DA
_geom_hbond_angle_DHA
_geom_hbond_site_symmetry_A
N4 H4X N29 0.883(10) 2.197(13) 3.047(2) 161(2) .
N4 H4Y O12 0.883(10) 2.264(18) 3.028(2) 145(2) 3_766
O2 H2Z O8 0.862(10) 1.824(15) 2.6204(19) 153(3) .
O7 H7Z N19 0.845(10) 1.853(11) 2.695(2) 174(3) 2_665
N17 H17X O16 0.888(10) 1.940(11) 2.817(2) 169(2) 3_765
N27 H27X O26 0.887(10) 1.921(11) 2.797(2) 169(2) 3_766

loop_
_geom_torsion_atom_site_label_1
_geom_torsion_atom_site_label_2
_geom_torsion_atom_site_label_3
_geom_torsion_atom_site_label_4
_geom_torsion
C6 C1 C2 O2 -179.48(17)
C7 C1 C2 O2 -1.2(3)
C6 C1 C2 C3 1.1(3)
C7 C1 C2 C3 179.38(17)
O2 C2 C3 C4 178.02(17)
C1 C2 C3 C4 -2.5(3)
C2 C3 C4 N4 -175.90(19)
C2 C3 C4 C5 2.3(3)
N4 C4 C5 C6 177.50(19)
C3 C4 C5 C6 -0.7(3)
C4 C5 C6 C1 -0.7(3)
C2 C1 C6 C5 0.5(3)
C7 C1 C6 C5 -177.75(18)
C6 C1 C7 O8 173.00(18)
C2 C1 C7 O8 -5.2(3)
C6 C1 C7 O7 -6.2(3)
C2 C1 C7 O7 175.56(17)
N19 C14 C15 N17 -0.5(2)
N13 C14 C15 N17 179.77(16)
N19 C14 C15 C16 178.71(16)
N13 C14 C15 C16 -1.0(3)
C14 C15 C16 O16 -177.33(18)
N17 C15 C16 O16 1.6(3)
C14 C15 C16 N11 0.7(3)
N17 C15 C16 N11 179.71(18)
O16 C16 N11 C12 178.69(17)
C15 C16 N11 C12 0.5(3)
O16 C16 N11 C11 -1.4(3)
C15 C16 N11 C11 -179.57(15)
O12 C12 N11 C16 179.24(17)
N13 C12 N11 C16 -1.5(3)
O12 C12 N11 C11 -0.7(3)
N13 C12 N11 C11 178.64(16)
N19 C14 N13 C12 -179.66(17)
C15 C14 N13 C12 0.0(3)
N19 C14 N13 C13 1.9(3)
C15 C14 N13 C13 -178.42(17)
O12 C12 N13 C14 -179.59(17)
N11 C12 N13 C14 1.1(2)
O12 C12 N13 C13 -1.1(3)
N11 C12 N13 C13 179.60(16)
N19 C18 N17 C15 -0.4(2)
C14 C15 N17 C18 0.5(2)
C16 C15 N17 C18 -178.6(2)
N17 C18 N19 C14 0.1(2)
C15 C14 N19 C18 0.3(2)
N13 C14 N19 C18 179.99(18)
N29 C24 C25 N27 -0.6(2)
N23 C24 C25 N27 178.22(17)
N29 C24 C25 C26 -177.78(17)
N23 C24 C25 C26 1.0(3)
C24 C25 C26 O26 177.88(19)
N27 C25 C26 O26 1.5(3)
C24 C25 C26 N21 -3.2(3)
N27 C25 C26 N21 -179.59(19)
O26 C26 N21 C22 -176.50(18)
C25 C26 N21 C22 4.5(3)
O26 C26 N21 C21 1.2(3)
C25 C26 N21 C21 -177.78(17)
O22 C22 N21 C26 177.05(18)
N23 C22 N21 C26 -3.4(3)
O22 C22 N21 C21 -0.7(3)
N23 C22 N21 C21 178.83(17)
N29 C24 N23 C22 179.00(18)
C25 C24 N23 C22 0.4(3)
N29 C24 N23 C23 3.4(3)
C25 C24 N23 C23 -175.17(18)
O22 C22 N23 C24 -179.79(18)
N21 C22 N23 C24 0.7(3)
O22 C22 N23 C23 -4.1(3)
N21 C22 N23 C23 176.30(17)
N29 C28 N27 C25 -0.1(3)
C24 C25 N27 C28 0.4(2)
C26 C25 N27 C28 177.3(2)
N27 C28 N29 C24 -0.2(3)
C25 C24 N29 C28 0.5(2)
N23 C24 N29 C28 -178.24(19)
